data_7101439
loop_
_publ_author_name
'Stephen Holmes'
'Rodolphe Clerac'
'Dongfeng Li.'
'Sean Parkin'
'Chad Ruschman'

_publ_section_title
;
Syntheses, Structures, and Magnetic Characterization
of Dicyanometalate(II) Building Blocks: [NEt4][(Tp*)MII(CN)2] [MII = Cr,
Co, Ni; Tp* = hydridotris(3,5-diemethylpyrazolyl)borate]
;
_journal_issue 38
_journal_name_full 'Chemical Communications'
_journal_paper_doi 10.1039/b608297a
_journal_year 2006
_chemical_formula_sum 'C29 H50 B Co N10 O0.5'
_chemical_formula_weight 616.53
_chemical_name_systematic
;
?
;
_space_group_IT_number 14
_symmetry_cell_setting monoclinic
_symmetry_space_group_name_Hall '-P 2ybc'
_symmetry_space_group_name_H-M 'P 1 21/c 1'
_atom_sites_solution_hydrogens geom
_atom_sites_solution_primary direct
_atom_sites_solution_secondary difmap
_audit_creation_method SHELXL-97
_cell_angle_alpha 90.00
_cell_angle_beta 93.2557(10)
_cell_angle_gamma 90.00
_cell_formula_units_Z 4
_cell_length_a 9.9894(2)
_cell_length_b 13.7890(3)
_cell_length_c 24.3416(6)
_cell_measurement_reflns_used 7356
_cell_measurement_temperature 90.0(2)
_cell_measurement_theta_max 27.48
_cell_measurement_theta_min 1.00
_cell_volume 3347.49(13)
_computing_cell_refinement 'SCALEPACK (Otwinowski & Minor, 1997)'
_computing_data_collection 'COLLECT (Nonius, 1998)'
_computing_data_reduction 'DENZO-SMN (Otwinowski & Minor, 1997)'
_computing_molecular_graphics 'XP in SHELXTL (Sheldrick, 1994)'
_computing_publication_material
;
SHELX97-2 (Sheldrick, 1997) and local procedures
;
_computing_structure_refinement 'SHELXL-97 (Sheldrick, 1997)'
_computing_structure_solution 'SHELXS-97 (Sheldrick, 1990)'
_diffrn_ambient_temperature 90.0(2)
_diffrn_measured_fraction_theta_full 0.998
_diffrn_measured_fraction_theta_max 0.998
_diffrn_measurement_device_type 'Nonius KappaCCD diffractometer'
_diffrn_measurement_method '\w scans at fixed \c = 55\%'
_diffrn_radiation_monochromator graphite
_diffrn_radiation_source 'fine-focus sealed tube'
_diffrn_radiation_type MoK\a
_diffrn_radiation_wavelength 0.71073
_diffrn_reflns_av_R_equivalents 0.0464
_diffrn_reflns_av_sigmaI/netI 0.0759
_diffrn_reflns_limit_h_max 12
_diffrn_reflns_limit_h_min -12
_diffrn_reflns_limit_k_max 17
_diffrn_reflns_limit_k_min -17
_diffrn_reflns_limit_l_max 31
_diffrn_reflns_limit_l_min -31
_diffrn_reflns_number 13593
_diffrn_reflns_theta_full 27.48
_diffrn_reflns_theta_max 27.48
_diffrn_reflns_theta_min 1.68
_exptl_absorpt_coefficient_mu 0.549
_exptl_absorpt_correction_T_max 0.8526
_exptl_absorpt_correction_T_min 0.8103
_exptl_absorpt_correction_type multi-scan
_exptl_absorpt_process_details 'Scalepack (Otwinowski & Minor, 1997)'
_exptl_crystal_colour orange
_exptl_crystal_density_diffrn 1.223
_exptl_crystal_density_method 'not measured'
_exptl_crystal_description block
_exptl_crystal_F_000 1320
_exptl_crystal_size_max 0.40
_exptl_crystal_size_mid 0.38
_exptl_crystal_size_min 0.30
_refine_diff_density_max 0.756
_refine_diff_density_min -0.656
_refine_diff_density_rms 0.085
_refine_ls_extinction_method none
_refine_ls_goodness_of_fit_ref 1.065
_refine_ls_hydrogen_treatment constr
_refine_ls_matrix_type full
_refine_ls_number_parameters 401
_refine_ls_number_reflns 7636
_refine_ls_number_restraints 58
_refine_ls_restrained_S_all 1.080
_refine_ls_R_factor_all 0.1144
_refine_ls_R_factor_gt 0.0607
_refine_ls_shift/su_max 0.000
_refine_ls_shift/su_mean 0.000
_refine_ls_structure_factor_coef Fsqd
_refine_ls_weighting_details 'calc w=1/[\s^2^(Fo^2^)+(0.0769P)^2^+3.1597P] where P=(Fo^2^+2Fc^2^)/3'
_refine_ls_weighting_scheme calc
_refine_ls_wR_factor_gt 0.1503
_refine_ls_wR_factor_ref 0.1718
_reflns_number_gt 4767
_reflns_number_total 7636
_reflns_threshold_expression >2sigma(I)
_cod_data_source_file b608297a.txt
_cod_depositor_comments
;
The following automatic conversions were performed:
'_symmetry_cell_setting' value 'Monoclinic' changed to 'monoclinic'
according to '/home/saulius/struct/CIF-dictionaries/cif_core.dic'
dictionary named 'cif_core.dic' version 2.4.1 from 2010-06-29.

Automatic conversion script
Id: cif_fix_enum 1527 2010-12-29 10:47:43Z saulius 
;
_cod_original_sg_symbol_H-M P2(1)/c
_cod_original_formula_sum 'C29 H50 B Co N10 O0.50'
_cod_database_code 7101439

loop_
_symmetry_equiv_pos_as_xyz
'x, y, z'
'-x, y+1/2, -z+1/2'
'-x, -y, -z'
'x, -y-1/2, z-1/2'

loop_
_atom_site_label
_atom_site_type_symbol
_atom_site_fract_x
_atom_site_fract_y
_atom_site_fract_z
_atom_site_U_iso_or_equiv
_atom_site_adp_type
_atom_site_occupancy
_atom_site_symmetry_multiplicity
_atom_site_calc_flag
_atom_site_refinement_flags
_atom_site_disorder_assembly
_atom_site_disorder_group
Co1 Co 0.36863(4) 1.00049(3) 0.165525(16) 0.01917(14) Uani 1 1 d . . .
B1 B 0.4063(4) 0.8316(3) 0.08540(15) 0.0230(8) Uani 1 1 d . . .
H1 H 0.4225 0.7767 0.0598 0.028 Uiso 1 1 calc R . .
N1 N 0.4201(3) 0.8668(2) 0.18689(10) 0.0220(6) Uani 1 1 d . . .
N2 N 0.4282(3) 0.79864(19) 0.14576(10) 0.0220(6) Uani 1 1 d . . .
N3 N 0.5084(3) 0.99414(19) 0.11184(10) 0.0192(6) Uani 1 1 d . . .
N4 N 0.5063(3) 0.91484(19) 0.07687(10) 0.0205(6) Uani 1 1 d . . .
N5 N 0.2275(3) 0.95064(19) 0.10480(10) 0.0204(6) Uani 1 1 d . . .
N6 N 0.2631(3) 0.86993(19) 0.07601(10) 0.0200(6) Uani 1 1 d . . .
N7 N 0.3107(3) 1.2143(2) 0.14158(11) 0.0267(7) Uani 1 1 d . . .
N8 N 0.1772(3) 1.0098(2) 0.25850(12) 0.0288(7) Uani 1 1 d . . .
C1 C 0.4649(4) 0.8749(3) 0.28826(14) 0.0373(9) Uani 1 1 d . . .
H1A H 0.5018 0.9399 0.2833 0.056 Uiso 1 1 calc R . .
H1B H 0.5230 0.8388 0.3149 0.056 Uiso 1 1 calc R . .
H1C H 0.3749 0.8802 0.3020 0.056 Uiso 1 1 calc R . .
C2 C 0.4573(3) 0.8226(3) 0.23447(13) 0.0276(8) Uani 1 1 d . . .
C3 C 0.4904(4) 0.7261(3) 0.22392(14) 0.0303(8) Uani 1 1 d . . .
H3A H 0.5208 0.6789 0.2502 0.036 Uiso 1 1 calc R . .
C4 C 0.4702(3) 0.7129(2) 0.16818(14) 0.0252(8) Uani 1 1 d . . .
C5 C 0.4883(4) 0.6239(3) 0.13449(15) 0.0359(9) Uani 1 1 d . . .
H5A H 0.5294 0.6414 0.1003 0.054 Uiso 1 1 calc R . .
H5B H 0.4008 0.5937 0.1258 0.054 Uiso 1 1 calc R . .
H5C H 0.5465 0.5781 0.1553 0.054 Uiso 1 1 calc R . .
C6 C 0.6435(3) 1.1428(2) 0.12749(14) 0.0264(8) Uani 1 1 d . . .
H6A H 0.6267 1.1351 0.1665 0.040 Uiso 1 1 calc R . .
H6B H 0.5875 1.1953 0.1118 0.040 Uiso 1 1 calc R . .
H6C H 0.7382 1.1584 0.1237 0.040 Uiso 1 1 calc R . .
C7 C 0.6101(3) 1.0509(2) 0.09782(13) 0.0225(7) Uani 1 1 d . . .
C8 C 0.6726(3) 1.0088(2) 0.05384(13) 0.0224(7) Uani 1 1 d . . .
H8A H 0.7470 1.0341 0.0359 0.027 Uiso 1 1 calc R . .
C9 C 0.6055(3) 0.9236(2) 0.04152(12) 0.0207(7) Uani 1 1 d . . .
C10 C 0.6297(3) 0.8509(3) -0.00263(13) 0.0258(8) Uani 1 1 d . . .
H10A H 0.5448 0.8360 -0.0230 0.039 Uiso 1 1 calc R . .
H10B H 0.6671 0.7915 0.0142 0.039 Uiso 1 1 calc R . .
H10C H 0.6931 0.8778 -0.0279 0.039 Uiso 1 1 calc R . .
C11 C 0.0339(3) 1.0612(2) 0.10842(14) 0.0257(8) Uani 1 1 d . . .
H11A H 0.0521 1.0657 0.1483 0.039 Uiso 1 1 calc R . .
H11B H -0.0629 1.0548 0.1002 0.039 Uiso 1 1 calc R . .
H11C H 0.0665 1.1198 0.0908 0.039 Uiso 1 1 calc R . .
C12 C 0.1034(3) 0.9749(2) 0.08707(13) 0.0211(7) Uani 1 1 d . . .
C13 C 0.0572(3) 0.9085(2) 0.04627(13) 0.0231(7) Uani 1 1 d . . .
H13A H -0.0278 0.9088 0.0267 0.028 Uiso 1 1 calc R . .
C14 C 0.1597(3) 0.8432(2) 0.04040(13) 0.0233(7) Uani 1 1 d . . .
C15 C 0.1683(4) 0.7577(3) 0.00331(14) 0.0312(8) Uani 1 1 d . . .
H15A H 0.2485 0.7633 -0.0178 0.047 Uiso 1 1 calc R . .
H15B H 0.0884 0.7555 -0.0220 0.047 Uiso 1 1 calc R . .
H15C H 0.1735 0.6982 0.0253 0.047 Uiso 1 1 calc R . .
C16 C 0.3360(3) 1.1345(3) 0.15130(13) 0.0225(7) Uani 1 1 d . . .
C17 C 0.2513(3) 1.0079(2) 0.22373(13) 0.0226(7) Uani 1 1 d . . .
N9 N 0.9387(3) 0.7762(2) 0.20817(12) 0.0317(7) Uani 1 1 d . . .
C18 C 0.7787(5) 0.9185(4) 0.2078(3) 0.0718(17) Uani 1 1 d . . .
H18A H 0.7700 0.9869 0.1972 0.108 Uiso 1 1 calc R . .
H18B H 0.7648 0.9118 0.2471 0.108 Uiso 1 1 calc R . .
H18C H 0.7115 0.8801 0.1866 0.108 Uiso 1 1 calc R . .
C19 C 0.9161(4) 0.8831(3) 0.19633(17) 0.0427(10) Uani 1 1 d . . .
H19A H 0.9830 0.9211 0.2189 0.051 Uiso 1 1 calc R . .
H19B H 0.9319 0.8955 0.1572 0.051 Uiso 1 1 calc R . .
C20 C 1.0086(5) 0.8029(3) 0.30923(17) 0.0545(13) Uani 1 1 d . . .
H20A H 0.9832 0.7865 0.3464 0.082 Uiso 1 1 calc R . .
H20B H 1.0016 0.8731 0.3037 0.082 Uiso 1 1 calc R . .
H20C H 1.1012 0.7822 0.3047 0.082 Uiso 1 1 calc R . .
C21 C 0.9160(4) 0.7516(3) 0.26741(15) 0.0369(9) Uani 1 1 d . . .
H21A H 0.9268 0.6808 0.2725 0.044 Uiso 1 1 calc R . .
H21B H 0.8222 0.7681 0.2749 0.044 Uiso 1 1 calc R . .
C22 C 1.1287(5) 0.6527(4) 0.2092(3) 0.0805(18) Uani 1 1 d . . .
H22A H 1.2239 0.6457 0.2022 0.121 Uiso 1 1 calc R . .
H22B H 1.0760 0.6061 0.1865 0.121 Uiso 1 1 calc R . .
H22C H 1.1159 0.6402 0.2482 0.121 Uiso 1 1 calc R . .
C23 C 1.0829(4) 0.7551(4) 0.19469(18) 0.0501(12) Uani 1 1 d . . .
H23A H 1.0919 0.7658 0.1549 0.060 Uiso 1 1 calc R . .
H23B H 1.1428 0.8017 0.2149 0.060 Uiso 1 1 calc R . .
C24 C 0.8444(5) 0.7294(4) 0.11136(17) 0.0638(15) Uani 1 1 d . . .
H24A H 0.7850 0.6822 0.0922 0.096 Uiso 1 1 calc R . .
H24B H 0.9361 0.7205 0.0999 0.096 Uiso 1 1 calc R . .
H24C H 0.8139 0.7952 0.1021 0.096 Uiso 1 1 calc R . .
C25 C 0.8416(4) 0.7139(3) 0.17346(16) 0.0418(10) Uani 1 1 d . . .
H25A H 0.7496 0.7270 0.1847 0.050 Uiso 1 1 calc R . .
H25B H 0.8617 0.6449 0.1816 0.050 Uiso 1 1 calc R . .
N10 N 0.0905(8) 0.5401(6) 0.0791(3) 0.138(2) Uani 1 1 d U . .
C26 C 0.1314(9) 0.4664(5) 0.0645(3) 0.106(3) Uani 1 1 d . . .
C27 C 0.1794(8) 0.3786(4) 0.0467(3) 0.095(2) Uani 1 1 d . . .
H27A H 0.1292 0.3593 0.0127 0.143 Uiso 1 1 calc R . .
H27B H 0.1686 0.3292 0.0750 0.143 Uiso 1 1 calc R . .
H27C H 0.2746 0.3851 0.0396 0.143 Uiso 1 1 calc R . .
O1 O 0.5706(5) 0.5003(4) 0.0144(2) 0.1033(17) Uani 0.50 1 d PU . 1
C28 C 0.7477(12) 0.4367(6) 0.0857(4) 0.069(3) Uani 0.50 1 d PU A 1
H28A H 0.7731 0.3775 0.1060 0.103 Uiso 0.50 1 calc PR A 1
H28B H 0.7438 0.4911 0.1114 0.103 Uiso 0.50 1 calc PR A 1
H28C H 0.8143 0.4504 0.0587 0.103 Uiso 0.50 1 calc PR A 1
C29 C 0.6041(18) 0.4219(17) 0.0546(9) 0.086(3) Uani 0.50 1 d PU A 1
H29A H 0.6026 0.3589 0.0351 0.104 Uiso 0.50 1 calc PR A 1
H29B H 0.5348 0.4198 0.0821 0.104 Uiso 0.50 1 calc PR A 1
C30 C 0.5518(14) 0.4114(15) 0.0509(8) 0.069(4) Uani 0.50 1 d PU B 2
H30A H 0.6358 0.3975 0.0722 0.104 Uiso 0.50 1 calc PR B 2
H30B H 0.5267 0.3554 0.0278 0.104 Uiso 0.50 1 calc PR B 2
H30C H 0.4808 0.4244 0.0761 0.104 Uiso 0.50 1 calc PR B 2
C31 C 0.5706(5) 0.5003(4) 0.0144(2) 0.1033(17) Uani 0.50 1 d PU . 2
H31A H 0.6419 0.4906 -0.0117 0.124 Uiso 0.50 1 calc PR . 2
H31B H 0.5884 0.5601 0.0361 0.124 Uiso 0.50 1 calc PR . 2

loop_
_atom_site_aniso_label
_atom_site_aniso_U_11
_atom_site_aniso_U_22
_atom_site_aniso_U_33
_atom_site_aniso_U_23
_atom_site_aniso_U_13
_atom_site_aniso_U_12
Co1 0.0186(2) 0.0196(2) 0.0193(2) -0.00092(18) 0.00090(15) 0.0022(2)
B1 0.027(2) 0.0185(19) 0.0237(19) -0.0006(15) 0.0019(15) 0.0029(17)
N1 0.0228(15) 0.0215(15) 0.0219(14) -0.0012(11) 0.0035(11) 0.0052(12)
N2 0.0264(16) 0.0169(14) 0.0228(14) 0.0000(11) 0.0037(12) 0.0020(12)
N3 0.0178(13) 0.0196(14) 0.0201(13) -0.0010(12) 0.0011(10) 0.0023(12)
N4 0.0208(15) 0.0190(14) 0.0218(13) -0.0006(11) 0.0017(11) 0.0028(12)
N5 0.0195(14) 0.0172(14) 0.0246(14) -0.0017(11) 0.0020(11) -0.0011(12)
N6 0.0206(14) 0.0166(14) 0.0229(14) -0.0030(11) 0.0017(11) -0.0015(12)
N7 0.0274(16) 0.0224(16) 0.0303(16) -0.0013(13) 0.0004(12) 0.0045(13)
N8 0.0301(16) 0.0264(17) 0.0308(16) -0.0014(13) 0.0090(13) 0.0007(14)
C1 0.048(2) 0.038(2) 0.0257(18) 0.0008(17) -0.0021(17) 0.0135(19)
C2 0.0261(19) 0.032(2) 0.0245(17) 0.0058(15) 0.0013(14) 0.0073(16)
C3 0.037(2) 0.0260(19) 0.0286(18) 0.0074(15) 0.0040(15) 0.0099(17)
C4 0.0261(19) 0.0214(18) 0.0286(18) 0.0025(14) 0.0055(14) 0.0035(15)
C5 0.048(2) 0.0227(19) 0.037(2) 0.0022(16) 0.0068(18) 0.0062(18)
C6 0.0208(18) 0.0263(19) 0.0322(18) -0.0010(15) 0.0023(14) -0.0034(15)
C7 0.0165(17) 0.0264(19) 0.0244(17) -0.0002(14) -0.0021(13) 0.0022(15)
C8 0.0165(15) 0.0275(19) 0.0234(16) 0.0036(14) 0.0015(12) -0.0001(15)
C9 0.0178(16) 0.0243(18) 0.0199(15) 0.0045(13) -0.0003(12) 0.0060(14)
C10 0.0249(19) 0.0292(19) 0.0234(17) -0.0006(14) 0.0026(14) 0.0050(16)
C11 0.0193(18) 0.0260(19) 0.0317(18) -0.0001(15) -0.0010(14) 0.0024(15)
C12 0.0188(17) 0.0235(18) 0.0210(16) 0.0022(13) 0.0020(13) -0.0033(14)
C13 0.0201(18) 0.0224(18) 0.0266(17) 0.0008(14) -0.0002(13) -0.0018(15)
C14 0.0247(18) 0.0224(18) 0.0227(16) -0.0001(14) 0.0012(13) -0.0023(15)
C15 0.031(2) 0.0263(19) 0.036(2) -0.0068(16) -0.0029(16) 0.0005(17)
C16 0.0140(16) 0.033(2) 0.0207(16) -0.0060(15) 0.0013(12) -0.0011(15)
C17 0.0230(17) 0.0184(17) 0.0260(16) 0.0035(14) -0.0013(13) 0.0009(15)
N9 0.0233(16) 0.0342(18) 0.0376(17) 0.0141(14) 0.0014(13) -0.0065(14)
C18 0.044(3) 0.039(3) 0.129(5) 0.019(3) -0.023(3) 0.002(2)
C19 0.038(2) 0.036(2) 0.052(2) 0.0170(19) -0.0098(19) -0.0109(19)
C20 0.080(4) 0.044(3) 0.038(2) 0.012(2) -0.002(2) -0.014(3)
C21 0.041(2) 0.032(2) 0.038(2) 0.0096(17) 0.0082(17) -0.0051(19)
C22 0.042(3) 0.060(4) 0.142(6) -0.021(4) 0.025(3) 0.003(3)
C23 0.033(2) 0.070(3) 0.049(3) 0.003(2) 0.0118(19) -0.015(2)
C24 0.078(4) 0.070(3) 0.041(2) 0.016(2) -0.015(2) -0.038(3)
C25 0.035(2) 0.042(2) 0.047(2) 0.0139(19) -0.0077(18) -0.015(2)
N10 0.168(5) 0.112(4) 0.140(4) 0.018(4) 0.052(4) 0.012(4)
C26 0.158(7) 0.060(4) 0.105(5) 0.016(4) 0.050(5) 0.030(5)
C27 0.137(6) 0.055(4) 0.094(5) 0.011(3) 0.012(4) 0.009(4)
O1 0.100(4) 0.119(4) 0.096(3) 0.023(3) 0.039(3) 0.042(3)
C28 0.118(7) 0.032(5) 0.062(5) 0.013(4) 0.063(5) 0.038(5)
C29 0.108(7) 0.081(6) 0.075(6) 0.020(5) 0.059(6) 0.052(6)
C30 0.076(8) 0.079(6) 0.054(5) 0.010(5) 0.013(7) 0.052(7)
C31 0.100(4) 0.119(4) 0.096(3) 0.023(3) 0.039(3) 0.042(3)

loop_
_atom_type_symbol
_atom_type_description
_atom_type_scat_dispersion_real
_atom_type_scat_dispersion_imag
_atom_type_scat_source
C C 0.0033 0.0016 'International Tables Vol C Tables 4.2.6.8 and 6.1.1.4'
H H 0.0000 0.0000 'International Tables Vol C Tables 4.2.6.8 and 6.1.1.4'
N N 0.0061 0.0033 'International Tables Vol C Tables 4.2.6.8 and 6.1.1.4'
B B 0.0013 0.0007 'International Tables Vol C Tables 4.2.6.8 and 6.1.1.4'
O O 0.0106 0.0060 'International Tables Vol C Tables 4.2.6.8 and 6.1.1.4'
Co Co 0.3494 0.9721 'International Tables Vol C Tables 4.2.6.8 and 6.1.1.4'

loop_
_geom_angle_atom_site_label_1
_geom_angle_atom_site_label_2
_geom_angle_atom_site_label_3
_geom_angle
_geom_angle_site_symmetry_3
C17 Co1 C16 88.66(13) .
C17 Co1 N3 173.09(12) .
C16 Co1 N3 92.46(12) .
C17 Co1 N1 90.94(12) .
C16 Co1 N1 172.95(12) .
N3 Co1 N1 87.11(11) .
C17 Co1 N5 97.19(12) .
C16 Co1 N5 95.07(12) .
N3 Co1 N5 89.51(10) .
N1 Co1 N5 91.96(11) .
N6 B1 N2 109.0(3) .
N6 B1 N4 109.3(3) .
N2 B1 N4 106.9(3) .
C2 N1 N2 107.0(3) .
C2 N1 Co1 134.9(2) .
N2 N1 Co1 118.05(19) .
C4 N2 N1 109.3(2) .
C4 N2 B1 131.6(3) .
N1 N2 B1 118.7(3) .
C7 N3 N4 106.8(3) .
C7 N3 Co1 136.0(2) .
N4 N3 Co1 117.19(19) .
C9 N4 N3 109.5(3) .
C9 N4 B1 130.9(3) .
N3 N4 B1 119.4(3) .
C12 N5 N6 107.6(2) .
C12 N5 Co1 136.2(2) .
N6 N5 Co1 116.20(19) .
C14 N6 N5 109.6(3) .
C14 N6 B1 132.1(3) .
N5 N6 B1 118.1(2) .
N1 C2 C3 109.3(3) .
N1 C2 C1 122.4(3) .
C3 C2 C1 128.3(3) .
C4 C3 C2 106.5(3) .
N2 C4 C3 107.9(3) .
N2 C4 C5 122.6(3) .
C3 C4 C5 129.5(3) .
N3 C7 C8 109.3(3) .
N3 C7 C6 121.7(3) .
C8 C7 C6 129.0(3) .
C9 C8 C7 106.8(3) .
N4 C9 C8 107.6(3) .
N4 C9 C10 123.3(3) .
C8 C9 C10 129.1(3) .
N5 C12 C13 109.1(3) .
N5 C12 C11 122.2(3) .
C13 C12 C11 128.7(3) .
C14 C13 C12 106.4(3) .
N6 C14 C13 107.3(3) .
N6 C14 C15 122.2(3) .
C13 C14 C15 130.4(3) .
N7 C16 Co1 176.9(3) .
N8 C17 Co1 177.6(3) .
C21 N9 C25 106.2(3) .
C21 N9 C19 111.7(3) .
C25 N9 C19 111.2(3) .
C21 N9 C23 111.0(3) .
C25 N9 C23 110.8(3) .
C19 N9 C23 106.1(3) .
C18 C19 N9 114.2(3) .
N9 C21 C20 114.7(3) .
C22 C23 N9 113.8(4) .
N9 C25 C24 115.1(3) .
N10 C26 C27 179.5(10) .
C29 O1 O1 117.6(10) 3_665
O1 C29 C28 112.5(14) .

loop_
_geom_bond_atom_site_label_1
_geom_bond_atom_site_label_2
_geom_bond_distance
_geom_bond_site_symmetry_2
Co1 C17 1.892(3) .
Co1 C16 1.904(4) .
Co1 N3 1.968(3) .
Co1 N1 1.975(3) .
Co1 N5 2.100(3) .
B1 N6 1.530(5) .
B1 N2 1.542(4) .
B1 N4 1.544(5) .
N1 C2 1.342(4) .
N1 N2 1.379(4) .
N2 C4 1.358(4) .
N3 C7 1.342(4) .
N3 N4 1.385(4) .
N4 C9 1.354(4) .
N5 C12 1.331(4) .
N5 N6 1.373(4) .
N6 C14 1.361(4) .
N7 C16 1.151(4) .
N8 C17 1.156(4) .
C1 C2 1.493(5) .
C2 C3 1.399(5) .
C3 C4 1.372(5) .
C4 C5 1.493(5) .
C6 C7 1.487(5) .
C7 C8 1.395(4) .
C8 C9 1.377(5) .
C9 C10 1.499(4) .
C11 C12 1.486(5) .
C12 C13 1.409(4) .
C13 C14 1.378(5) .
C14 C15 1.489(5) .
N9 C21 1.511(4) .
N9 C25 1.516(5) .
N9 C19 1.517(5) .
N9 C23 1.523(5) .
C18 C19 1.498(6) .
C20 C21 1.512(6) .
C22 C23 1.520(7) .
C24 C25 1.529(5) .
N10 C26 1.159(9) .
C26 C27 1.380(8) .
O1 C29 1.48(2) .
O1 O1 1.539(12) 3_665
C28 C29 1.60(2) .
